data_1510404
loop_
_publ_author_name
'Bialowons, H.'
'Mueller, B.G.'

_publ_section_title
;
 Synthese und Struktur von M(II) (Au F4)2 mit M(II) = Ni, Pd
;
_journal_name_full 'Zeitschrift fuer Anorganische und Allgemeine Chemie'
_journal_page_first 434
_journal_page_last 438
_journal_paper_doi 10.1002/zaac.19976230169
_journal_volume 623
_journal_year 1997
_chemical_formula_sum 'Au2 F8 Ni'
_chemical_name_systematic 'Ni (Au F4)2'
_space_group_IT_number 14
_symmetry_space_group_name_Hall '-P 2yn'
_symmetry_space_group_name_H-M 'P 1 21/n 1'
_cell_angle_alpha 90
_cell_angle_beta 100.5
_cell_angle_gamma 90
_cell_formula_units_Z 2
_cell_length_a 5.488
_cell_length_b 5.466
_cell_length_c 10.359
_cell_volume 305.540
_citation_journal_id_ASTM ZAACAB
_cod_data_source_file gold_493.cif
_cod_data_source_block Au2F8Ni1
_cod_original_cell_volume 305.5397
_cod_original_sg_symbol_Hall '-P 2ybc (x-z,y,z)'
_cod_original_formula_sum 'Au2 F8 Ni1'
_cod_database_code 1510404

loop_
_symmetry_equiv_pos_as_xyz
x,y,z
-x+1/2,y+1/2,-z+1/2
-x,-y,-z
x-1/2,-y-1/2,z-1/2

loop_
_atom_site_label
_atom_site_type_symbol
_atom_site_fract_x
_atom_site_fract_y
_atom_site_fract_z
_atom_site_occupancy
_atom_site_U_iso_or_equiv
F2 F-1 0.344 0.791 0.2792 1 0.0
Ni1 Ni+2 0 0 0.5 1 0.0
Au1 Au+3 0.03071 0.78795 0.16612 1 0.0
F1 F-1 0.708 0.79 0.0483 1 0.0
F3 F-1 0.689 0.81 0.5224 1 0.0
F4 F-1 0.877 0.886 0.3125 1 0.0
